data_7210267
loop_
_publ_author_name
'Nath, Bhaskar'
'Baruah, Jubaraj B.'

_publ_section_title
;
 Polymorphism and porosity in
 4-[(4-hydroxy-3,5-dimethylphenyl)(5-methyl-1H-imidazol-4-yl)methyl]-2,6-dimethylphenol
;
_journal_issue 31
_journal_name_full CrystEngComm
_journal_page_first 6249
_journal_paper_doi 10.1039/c3ce40407b
_journal_volume 15
_journal_year 2013
_chemical_formula_sum 'C22.5 H27 N2 O2.5'
_chemical_formula_weight 365.46
_chemical_name_systematic
;
?
;
_space_group_IT_number 15
_symmetry_cell_setting monoclinic
_symmetry_space_group_name_Hall '-C 2yc'
_symmetry_space_group_name_H-M 'C 1 2/c 1'
_atom_sites_solution_hydrogens geom
_atom_sites_solution_primary direct
_atom_sites_solution_secondary difmap
_audit_creation_method SHELXL-97
_cell_angle_alpha 90.00
_cell_angle_beta 124.165(4)
_cell_angle_gamma 90.00
_cell_formula_units_Z 8
_cell_length_a 21.9667(7)
_cell_length_b 13.4559(7)
_cell_length_c 17.1405(7)
_cell_measurement_temperature 296(2)
_cell_volume 4192.1(4)
_computing_cell_refinement 'Bruker SMART'
_computing_data_collection 'Bruker SMART'
_computing_data_reduction 'Bruker SAINT'
_computing_molecular_graphics 'Bruker SHELXTL'
_computing_publication_material 'Bruker SHELXTL'
_computing_structure_refinement 'SHELXL-97 (Sheldrick, 1997)'
_computing_structure_solution 'SHELXS-97 (Sheldrick, 1990)'
_diffrn_ambient_temperature 296(2)
_diffrn_measured_fraction_theta_full 0.998
_diffrn_measured_fraction_theta_max 0.998
_diffrn_measurement_device_type 'CCD area detector'
_diffrn_measurement_method 'phi and omega scans'
_diffrn_radiation_monochromator graphite
_diffrn_radiation_source 'fine-focus sealed tube'
_diffrn_radiation_type MoK\a
_diffrn_radiation_wavelength 0.71073
_diffrn_reflns_av_R_equivalents 0.0290
_diffrn_reflns_av_sigmaI/netI 0.0236
_diffrn_reflns_limit_h_max 26
_diffrn_reflns_limit_h_min -26
_diffrn_reflns_limit_k_max 16
_diffrn_reflns_limit_k_min -16
_diffrn_reflns_limit_l_max 20
_diffrn_reflns_limit_l_min -20
_diffrn_reflns_number 27058
_diffrn_reflns_theta_full 25.50
_diffrn_reflns_theta_max 25.50
_diffrn_reflns_theta_min 1.88
_exptl_absorpt_coefficient_mu 0.076
_exptl_absorpt_correction_type none
_exptl_crystal_colour yellow
_exptl_crystal_density_diffrn 1.158
_exptl_crystal_density_method 'not measured'
_exptl_crystal_description needle
_exptl_crystal_F_000 1568
_exptl_crystal_size_max 0.33
_exptl_crystal_size_mid 0.24
_exptl_crystal_size_min 0.16
_refine_diff_density_max 0.504
_refine_diff_density_min -0.313
_refine_diff_density_rms 0.045
_refine_ls_extinction_method none
_refine_ls_goodness_of_fit_ref 1.076
_refine_ls_hydrogen_treatment mixed
_refine_ls_matrix_type full
_refine_ls_number_parameters 257
_refine_ls_number_reflns 3902
_refine_ls_number_restraints 3
_refine_ls_restrained_S_all 1.079
_refine_ls_R_factor_all 0.0929
_refine_ls_R_factor_gt 0.0689
_refine_ls_shift/su_max 0.007
_refine_ls_shift/su_mean 0.000
_refine_ls_structure_factor_coef Fsqd
_refine_ls_weighting_details 'calc w=1/[\s^2^(Fo^2^)+(0.0000P)^2^+10.0000P] where P=(Fo^2^+2Fc^2^)/3'
_refine_ls_weighting_scheme calc
_refine_ls_wR_factor_gt 0.1199
_refine_ls_wR_factor_ref 0.1273
_reflns_number_gt 2766
_reflns_number_total 3902
_reflns_threshold_expression >2sigma(I)
_cod_data_source_file c3ce40407b.txt
_cod_data_source_block 123a
_cod_depositor_comments
;
The following automatic conversions were performed:

'_symmetry_cell_setting' value 'Monoclinic' changed to 'monoclinic'
according to /home/saulius/struct/CIF-dictionaries/cif_core.dic
dictionary named 'cif_core.dic' version 2.4.2 from 2011-04-26.

Automatic conversion script
Id: cif_fix_values 1891 2012-01-12 08:04:46Z andrius 

2018-11-19
Z value and formula fixed to values more according to usual
chemical conventions.                 miguel
;
_cod_original_formula_sum 'C45 H54 N4 O5'
_cod_original_formula_weight 730.92
_cod_original_formula_units_Z 4
_cod_original_cell_volume 4192.1(3)
_cod_original_sg_symbol_H-M 'C2/c '
_cod_database_code 7210267

loop_
_symmetry_equiv_pos_as_xyz
'x, y, z'
'-x, y, -z+1/2'
'x+1/2, y+1/2, z'
'-x+1/2, y+1/2, -z+1/2'
'-x, -y, -z'
'x, -y, z-1/2'
'-x+1/2, -y+1/2, -z'
'x+1/2, -y+1/2, z-1/2'

loop_
_atom_site_label
_atom_site_type_symbol
_atom_site_fract_x
_atom_site_fract_y
_atom_site_fract_z
_atom_site_U_iso_or_equiv
_atom_site_adp_type
_atom_site_occupancy
_atom_site_symmetry_multiplicity
_atom_site_calc_flag
_atom_site_refinement_flags
C1 C 1.09835(14) 0.5469(2) 0.09612(19) 0.0481(7) Uani 1 1 d .
C5 C 1.01326(14) 0.6804(2) 0.01664(19) 0.0490(7) Uani 1 1 d .
H5 H 0.9932 0.7296 -0.0294 0.059 Uiso 1 1 calc R
C3 C 1.01727(15) 0.5945(2) 0.14041(19) 0.0512(7) Uani 1 1 d .
H3 H 0.9992 0.5860 0.1778 0.061 Uiso 1 1 calc R
C4 C 0.98738(14) 0.6688(2) 0.07273(18) 0.0451(6) Uani 1 1 d .
C6 C 1.06970(15) 0.6192(2) 0.02764(19) 0.0503(7) Uani 1 1 d .
C2 C 1.07270(14) 0.5325(2) 0.15453(19) 0.0492(7) Uani 1 1 d .
C8 C 1.09745(18) 0.6353(3) -0.0340(2) 0.0695(9) Uani 1 1 d .
H8A H 1.1496 0.6463 0.0047 0.104 Uiso 1 1 calc R
H8B H 1.0735 0.6923 -0.0735 0.104 Uiso 1 1 calc R
H8C H 1.0869 0.5777 -0.0727 0.104 Uiso 1 1 calc R
C7 C 1.10327(18) 0.4519(2) 0.2270(2) 0.0708(9) Uani 1 1 d .
H7A H 1.0824 0.4569 0.2633 0.106 Uiso 1 1 calc R
H7B H 1.1558 0.4587 0.2680 0.106 Uiso 1 1 calc R
H7C H 1.0913 0.3884 0.1963 0.106 Uiso 1 1 calc R
C9 C 0.92890(15) 0.7394(2) 0.0664(2) 0.0511(7) Uani 1 1 d .
H9 H 0.9552 0.7812 0.1230 0.061 Uiso 1 1 calc R
C16 C 0.81437(16) 0.8433(2) -0.1858(2) 0.0567(8) Uani 1 1 d .
C14 C 0.89449(15) 0.8102(2) -0.0172(2) 0.0525(7) Uani 1 1 d .
C15 C 0.84892(15) 0.7772(2) -0.1104(2) 0.0541(7) Uani 1 1 d .
H15 H 0.8415 0.7094 -0.1224 0.065 Uiso 1 1 calc R
C17 C 0.82734(16) 0.9432(2) -0.1664(2) 0.0624(8) Uani 1 1 d .
C19 C 0.90640(17) 0.9108(2) -0.0021(2) 0.0683(9) Uani 1 1 d .
H19 H 0.9377 0.9340 0.0593 0.082 Uiso 1 1 calc R
C18 C 0.87272(18) 0.9798(2) -0.0765(3) 0.0758(10) Uani 1 1 d .
C20 C 0.76598(19) 0.8034(3) -0.2842(2) 0.0833(11) Uani 1 1 d .
H20A H 0.7157 0.8208 -0.3098 0.125 Uiso 1 1 calc R
H20B H 0.7706 0.7324 -0.2830 0.125 Uiso 1 1 calc R
H20C H 0.7806 0.8315 -0.3227 0.125 Uiso 1 1 calc R
C21 C 0.8868(3) 1.0895(3) -0.0589(3) 0.141(2) Uani 1 1 d .
H21A H 0.8915 1.1183 -0.1065 0.211 Uiso 1 1 calc R
H21B H 0.9313 1.1002 0.0020 0.211 Uiso 1 1 calc R
H21C H 0.8464 1.1202 -0.0611 0.211 Uiso 1 1 calc R
C10 C 0.87073(15) 0.6858(2) 0.07025(19) 0.0506(7) Uani 1 1 d .
O1 O 1.15618(10) 0.48788(16) 0.11384(13) 0.0569(5) Uani 1 1 d .
H1 H 1.1514 0.4745 0.0640 0.085 Uiso 1 1 calc R
O2 O 0.79612(13) 1.01460(19) -0.23716(19) 0.0978(9) Uani 1 1 d .
H2 H 0.7564 0.9945 -0.2820 0.147 Uiso 1 1 calc R
C23 C 0.0612(5) 0.1214(9) 0.2603(9) 0.372(8) Uani 1 1 d .
H23A H 0.1015 0.1217 0.3254 0.559 Uiso 1 1 calc R
H23B H 0.0471 0.1886 0.2386 0.559 Uiso 1 1 calc R
H23C H 0.0759 0.0887 0.2236 0.559 Uiso 1 1 calc R
O3 O 0.0000 -0.0256(9) 0.2500 0.367(8) Uani 1 2 d SD
C22 C 0.0000 0.0696(10) 0.2500 0.174(4) Uani 1 2 d SD
N2 N 0.83467(13) 0.60230(19) 0.01497(18) 0.0580(6) Uani 1 1 d .
N1 N 0.78595(16) 0.6422(2) 0.0930(2) 0.0696(8) Uani 1 1 d .
C12 C 0.78390(17) 0.5796(3) 0.0308(2) 0.0683(9) Uani 1 1 d .
H12 H 0.7510 0.5270 0.0024 0.082 Uiso 1 1 calc R
C11 C 0.84100(17) 0.7110(2) 0.1194(2) 0.0593(8) Uani 1 1 d .
C13 C 0.8579(2) 0.7916(3) 0.1882(2) 0.0809(11) Uani 1 1 d .
H13A H 0.8805 0.7636 0.2500 0.121 Uiso 1 1 calc R
H13B H 0.8132 0.8248 0.1705 0.121 Uiso 1 1 calc R
H13C H 0.8910 0.8384 0.1883 0.121 Uiso 1 1 calc R
H1M H 0.747(2) 0.644(3) 0.106(3) 0.126(15) Uiso 1 1 d .

loop_
_atom_site_aniso_label
_atom_site_aniso_U_11
_atom_site_aniso_U_22
_atom_site_aniso_U_33
_atom_site_aniso_U_23
_atom_site_aniso_U_13
_atom_site_aniso_U_12
C1 0.0353(14) 0.0518(17) 0.0459(16) -0.0113(13) 0.0158(13) 0.0011(12)
C5 0.0453(15) 0.0502(17) 0.0451(16) 0.0003(13) 0.0215(13) -0.0022(13)
C3 0.0523(17) 0.0569(18) 0.0456(16) -0.0009(14) 0.0282(14) 0.0031(14)
C4 0.0474(15) 0.0419(15) 0.0420(15) -0.0022(12) 0.0226(13) 0.0028(12)
C6 0.0453(15) 0.0558(18) 0.0508(17) -0.0092(14) 0.0276(14) -0.0047(14)
C2 0.0433(15) 0.0492(17) 0.0495(16) -0.0050(13) 0.0226(14) 0.0034(13)
C8 0.069(2) 0.069(2) 0.072(2) 0.0072(18) 0.0404(19) 0.0063(17)
C7 0.072(2) 0.073(2) 0.064(2) 0.0138(17) 0.0358(18) 0.0204(18)
C9 0.0526(17) 0.0501(17) 0.0475(16) -0.0020(13) 0.0263(14) 0.0062(14)
C16 0.0496(17) 0.064(2) 0.0600(19) 0.0070(16) 0.0328(15) 0.0034(15)
C14 0.0484(16) 0.0478(17) 0.0603(18) 0.0048(14) 0.0299(15) 0.0077(13)
C15 0.0519(17) 0.0514(17) 0.0554(18) 0.0077(14) 0.0279(15) 0.0108(14)
C17 0.0465(17) 0.061(2) 0.069(2) 0.0204(17) 0.0259(16) -0.0017(15)
C19 0.062(2) 0.0509(19) 0.072(2) -0.0028(17) 0.0251(17) -0.0043(16)
C18 0.061(2) 0.0482(19) 0.084(3) 0.0071(18) 0.0198(19) -0.0057(16)
C20 0.077(2) 0.088(3) 0.069(2) 0.010(2) 0.032(2) 0.008(2)
C21 0.138(4) 0.053(2) 0.129(4) 0.012(3) 0.012(3) -0.021(3)
C10 0.0501(16) 0.0542(18) 0.0490(16) 0.0052(14) 0.0288(14) 0.0147(14)
O1 0.0445(11) 0.0664(13) 0.0526(12) -0.0091(11) 0.0229(10) 0.0108(10)
O2 0.0672(16) 0.0784(17) 0.097(2) 0.0409(15) 0.0155(14) -0.0131(13)
C23 0.287(13) 0.413(18) 0.57(2) -0.077(16) 0.330(15) -0.124(12)
O3 0.437(19) 0.199(10) 0.402(17) 0.000 0.197(14) 0.000
C22 0.150(9) 0.254(14) 0.134(7) 0.000 0.089(7) 0.000
N2 0.0537(14) 0.0603(16) 0.0664(16) -0.0020(13) 0.0376(13) 0.0029(12)
N1 0.0663(18) 0.081(2) 0.0802(19) 0.0082(16) 0.0523(17) 0.0144(16)
C12 0.059(2) 0.072(2) 0.080(2) 0.0027(19) 0.0431(19) 0.0047(17)
C11 0.0642(19) 0.062(2) 0.0562(18) 0.0087(15) 0.0367(17) 0.0196(16)
C13 0.097(3) 0.084(3) 0.074(2) -0.006(2) 0.056(2) 0.022(2)

loop_
_atom_type_symbol
_atom_type_description
_atom_type_scat_dispersion_real
_atom_type_scat_dispersion_imag
_atom_type_scat_source
C C 0.0033 0.0016 'International Tables Vol C Tables 4.2.6.8 and 6.1.1.4'
H H 0.0000 0.0000 'International Tables Vol C Tables 4.2.6.8 and 6.1.1.4'
N N 0.0061 0.0033 'International Tables Vol C Tables 4.2.6.8 and 6.1.1.4'
O O 0.0106 0.0060 'International Tables Vol C Tables 4.2.6.8 and 6.1.1.4'

loop_
_geom_angle_atom_site_label_1
_geom_angle_atom_site_label_2
_geom_angle_atom_site_label_3
_geom_angle
_geom_angle_site_symmetry_3
C6 C1 O1 121.2(3) .
C6 C1 C2 122.0(2) .
O1 C1 C2 116.7(3) .
C4 C5 C6 121.2(3) .
C2 C3 C4 122.6(3) .
C5 C4 C3 118.7(3) .
C5 C4 C9 122.3(2) .
C3 C4 C9 119.0(2) .
C1 C6 C5 118.3(3) .
C1 C6 C8 122.1(3) .
C5 C6 C8 119.6(3) .
C3 C2 C1 117.2(3) .
C3 C2 C7 121.6(3) .
C1 C2 C7 121.2(3) .
C10 C9 C14 110.9(2) .
C10 C9 C4 113.3(2) .
C14 C9 C4 113.7(2) .
C17 C16 C15 118.0(3) .
C17 C16 C20 122.8(3) .
C15 C16 C20 119.2(3) .
C19 C14 C15 117.7(3) .
C19 C14 C9 119.8(3) .
C15 C14 C9 122.4(3) .
C16 C15 C14 121.7(3) .
C18 C17 C16 122.9(3) .
C18 C17 O2 115.0(3) .
C16 C17 O2 122.1(3) .
C14 C19 C18 122.1(3) .
C17 C18 C19 117.5(3) .
C17 C18 C21 121.0(3) .
C19 C18 C21 121.5(3) .
C11 C10 N2 109.5(3) .
C11 C10 C9 128.4(3) .
N2 C10 C9 122.0(2) .
O3 C22 C23 119.1(7) .
O3 C22 C23 119.1(7) 2
C23 C22 C23 121.9(14) 2
C12 N2 C10 105.6(3) .
C12 N1 C11 108.4(3) .
N2 C12 N1 111.3(3) .
C10 C11 N1 105.3(3) .
C10 C11 C13 132.5(3) .
N1 C11 C13 122.2(3) .

loop_
_geom_bond_atom_site_label_1
_geom_bond_atom_site_label_2
_geom_bond_distance
_geom_bond_site_symmetry_2
C1 C6 1.374(4) .
C1 O1 1.380(3) .
C1 C2 1.411(4) .
C5 C4 1.373(4) .
C5 C6 1.411(4) .
C3 C2 1.380(4) .
C3 C4 1.386(4) .
C4 C9 1.552(4) .
C6 C8 1.504(4) .
C2 C7 1.495(4) .
C9 C10 1.500(4) .
C9 C14 1.522(4) .
C16 C17 1.375(4) .
C16 C15 1.390(4) .
C16 C20 1.500(4) .
C14 C19 1.376(4) .
C14 C15 1.398(4) .
C17 C18 1.372(5) .
C17 O2 1.390(4) .
C19 C18 1.405(4) .
C18 C21 1.505(5) .
C10 C11 1.368(4) .
C10 N2 1.394(4) .
C23 C22 1.434(9) .
O3 C22 1.281(9) .
C22 C23 1.434(9) 2
N2 C12 1.323(4) .
N1 C12 1.339(4) .
N1 C11 1.382(4) .
C11 C13 1.486(4) .
